data_4311626
loop_
_publ_author_name
'Baldo Lucchese'
'Kristi J. Humphreys'
'Dong-Heon Lee'
'Christopher D. Incarvito'
'Roger D. Sommer'
'Arnold L. Rheingold'
'Kenneth D. Karlin'

_publ_section_title
;
 Mono-, Bi-, and Trinuclear CuII-Cl Containing Products Based on the
 Tris(2-pyridylmethyl)amine Chelate Derived from Copper(I) Complex
 Dechlorination Reactions of Chloroform
;
_journal_name_full 'Inorganic Chemistry'
_journal_page_first 5987
_journal_page_last 5998
_journal_paper_doi 10.1021/ic0497477
_journal_volume 43
_journal_year 2004
_chemical_formula_sum 'C40 H41 Cl2 Cu2 F12 N9 O P2'
_chemical_formula_weight 1151.74
_chemical_name_systematic
; 
 ? 
;
_space_group_IT_number 14
_symmetry_cell_setting monoclinic
_symmetry_space_group_name_Hall '-P 2ybc'
_symmetry_space_group_name_H-M 'P 1 21/c 1'
_atom_sites_solution_hydrogens geom
_atom_sites_solution_primary direct
_atom_sites_solution_secondary difmap
_audit_creation_method SHELXL-97
_cell_angle_alpha 90.00
_cell_angle_beta 98.058(2)
_cell_angle_gamma 90.00
_cell_formula_units_Z 4
_cell_length_a 12.4806(11)
_cell_length_b 13.9424(11)
_cell_length_c 27.153(2)
_cell_measurement_temperature 173(2)
_cell_volume 4678.2(7)
_computing_cell_refinement 'Bruker SMART'
_computing_data_collection 'Bruker SMART'
_computing_data_reduction 'Bruker SHELXTL'
_computing_molecular_graphics 'Bruker SHELXTL'
_computing_publication_material 'Bruker SHELXTL'
_computing_structure_refinement 'SHELXL-97 (Sheldrick, 1997)'
_computing_structure_solution 'SHELXS-97 (Sheldrick, 1990)'
_diffrn_ambient_temperature 173(2)
_diffrn_measured_fraction_theta_full 0.958
_diffrn_measured_fraction_theta_max 0.958
_diffrn_measurement_device_type 'CCD area detector'
_diffrn_measurement_method 'phi and omega scans'
_diffrn_radiation_monochromator graphite
_diffrn_radiation_source 'fine-focus sealed tube'
_diffrn_radiation_type MoK\a
_diffrn_radiation_wavelength 0.71073
_diffrn_reflns_av_R_equivalents 0.0511
_diffrn_reflns_av_sigmaI/netI 0.0739
_diffrn_reflns_limit_h_max 9
_diffrn_reflns_limit_h_min -14
_diffrn_reflns_limit_k_max 16
_diffrn_reflns_limit_k_min -16
_diffrn_reflns_limit_l_max 32
_diffrn_reflns_limit_l_min -30
_diffrn_reflns_number 18771
_diffrn_reflns_theta_full 25.00
_diffrn_reflns_theta_max 25.00
_diffrn_reflns_theta_min 2.10
_exptl_absorpt_coefficient_mu 1.184
_exptl_absorpt_correction_T_max 0.8908
_exptl_absorpt_correction_T_min 0.8151
_exptl_absorpt_correction_type none
_exptl_crystal_colour green
_exptl_crystal_density_diffrn 1.635
_exptl_crystal_density_method 'not measured'
_exptl_crystal_description block
_exptl_crystal_F_000 2328
_exptl_crystal_size_max 0.18
_exptl_crystal_size_mid 0.16
_exptl_crystal_size_min 0.10
_refine_diff_density_max 0.647
_refine_diff_density_min -0.497
_refine_diff_density_rms 0.087
_refine_ls_extinction_method none
_refine_ls_goodness_of_fit_ref 1.096
_refine_ls_hydrogen_treatment mixed
_refine_ls_matrix_type full
_refine_ls_number_parameters 663
_refine_ls_number_reflns 7904
_refine_ls_number_restraints 0
_refine_ls_restrained_S_all 1.096
_refine_ls_R_factor_all 0.0989
_refine_ls_R_factor_gt 0.0590
_refine_ls_shift/su_max 0.060
_refine_ls_shift/su_mean 0.004
_refine_ls_structure_factor_coef Fsqd
_refine_ls_weighting_details 'calc w=1/[\s^2^(Fo^2^)+(0.0800P)^2^+0.0000P] where P=(Fo^2^+2Fc^2^)/3'
_refine_ls_weighting_scheme calc
_refine_ls_wR_factor_gt 0.1426
_refine_ls_wR_factor_ref 0.1640
_reflns_number_gt 5239
_reflns_number_total 7904
_reflns_threshold_expression >2sigma(I)
_cod_data_source_file ic0497477si20040226_034148.cif
_cod_data_source_block kdk34
_cod_depositor_comments
;
The following automatic conversions were performed:
'_symmetry_cell_setting' value 'Monoclinic' changed to 'monoclinic'
according to '/home/saulius/struct/CIF-dictionaries/cif_core.dic'
dictionary named 'cif_core.dic' version 2.4.1 from 2010-06-29.

Automatic conversion script
Id: cif_fix_enum 1527 2010-12-29 10:47:43Z saulius 
;
_cod_database_code 4311626

loop_
_symmetry_equiv_pos_as_xyz
'x, y, z'
'-x, y+1/2, -z+1/2'
'-x, -y, -z'
'x, -y-1/2, z-1/2'

loop_
_atom_site_label
_atom_site_type_symbol
_atom_site_fract_x
_atom_site_fract_y
_atom_site_fract_z
_atom_site_U_iso_or_equiv
_atom_site_adp_type
_atom_site_occupancy
_atom_site_symmetry_multiplicity
_atom_site_calc_flag
_atom_site_refinement_flags
_atom_site_disorder_assembly
_atom_site_disorder_group
Cu1 Cu 0.86750(6) 0.20807(4) 0.10225(2) 0.0318(2) Uani 1 1 d . . .
Cu2 Cu 0.34828(6) 0.30952(4) 0.10336(2) 0.0341(2) Uani 1 1 d . . .
Cl1 Cl 0.95763(12) 0.32020(10) 0.06574(5) 0.0413(4) Uani 1 1 d . . .
Cl2 Cl 0.42711(13) 0.17896(9) 0.07736(5) 0.0421(4) Uani 1 1 d . . .
O1 O 0.6909(6) 0.3740(4) 0.0376(2) 0.039(2) Uani 0.603(9) 1 d P . .
O1' O 0.6132(8) 0.3906(6) -0.0087(3) 0.035(3) Uani 0.397(9) 1 d P . .
N1 N 0.7928(4) 0.1017(3) 0.13486(15) 0.0288(10) Uani 1 1 d . . .
N2 N 0.7308(4) 0.1733(3) 0.04457(16) 0.0335(11) Uani 1 1 d . . .
N3 N 0.8045(4) 0.2898(3) 0.15329(15) 0.0328(11) Uani 1 1 d . . .
N4 N 0.9971(4) 0.1173(3) 0.11922(16) 0.0345(11) Uani 1 1 d . . .
N5 N 0.2710(4) 0.4235(3) 0.12903(16) 0.0351(11) Uani 1 1 d . . .
N6 N 0.3178(4) 0.2530(3) 0.16820(15) 0.0345(11) Uani 1 1 d . . .
N7 N 0.2528(4) 0.3431(3) 0.03859(16) 0.0384(12) Uani 1 1 d . . .
N8 N 0.4706(4) 0.4293(3) 0.1046(2) 0.0541(15) Uani 1 1 d . . .
C1 C 0.7556(5) 0.0308(3) 0.09569(18) 0.0330(13) Uani 1 1 d . . .
H1A H 0.7007 -0.0117 0.1073 0.040 Uiso 1 1 calc R . .
H1B H 0.8175 -0.0095 0.0892 0.040 Uiso 1 1 calc R . .
C2 C 0.7075(5) 0.0796(4) 0.0483(2) 0.0326(13) Uani 1 1 d . . .
C4 C 0.6054(6) 0.0786(5) -0.0325(2) 0.0528(17) Uani 1 1 d . . .
H4A H 0.5659 0.0456 -0.0598 0.063 Uiso 1 1 calc R . .
C5 C 0.6228(5) 0.1751(5) -0.0353(2) 0.0495(17) Uani 1 1 d . . .
H5A H 0.5922 0.2101 -0.0639 0.059 Uiso 1 1 calc R . .
C6 C 0.6847(5) 0.2210(4) 0.0033(2) 0.0417(15) Uani 1 1 d . . .
C7 C 0.7009(5) 0.1438(4) 0.1567(2) 0.0349(13) Uani 1 1 d . . .
H7A H 0.6843 0.1034 0.1846 0.042 Uiso 1 1 calc R . .
H7B H 0.6358 0.1459 0.1313 0.042 Uiso 1 1 calc R . .
C8 C 0.7296(5) 0.2450(4) 0.17541(19) 0.0345(13) Uani 1 1 d . . .
C9 C 0.6794(5) 0.2875(4) 0.2121(2) 0.0448(16) Uani 1 1 d . . .
H9A H 0.6260 0.2541 0.2271 0.054 Uiso 1 1 calc R . .
C10 C 0.7089(6) 0.3795(5) 0.2261(2) 0.0585(19) Uani 1 1 d . . .
H10A H 0.6761 0.4107 0.2513 0.070 Uiso 1 1 calc R . .
C11 C 0.7860(6) 0.4263(4) 0.2037(2) 0.0546(18) Uani 1 1 d . . .
H11A H 0.8069 0.4900 0.2129 0.066 Uiso 1 1 calc R . .
C12 C 0.8322(5) 0.3790(4) 0.1677(2) 0.0425(15) Uani 1 1 d . . .
H12A H 0.8860 0.4110 0.1524 0.051 Uiso 1 1 calc R . .
C13 C 0.8749(5) 0.0586(4) 0.17254(19) 0.0364(14) Uani 1 1 d . . .
H13A H 0.8506 -0.0059 0.1816 0.044 Uiso 1 1 calc R . .
H13B H 0.8842 0.0988 0.2029 0.044 Uiso 1 1 calc R . .
C14 C 0.9805(5) 0.0503(4) 0.15282(19) 0.0349(14) Uani 1 1 d . . .
C15 C 1.0570(5) -0.0180(4) 0.1682(2) 0.0462(16) Uani 1 1 d . . .
H15A H 1.0437 -0.0655 0.1917 0.055 Uiso 1 1 calc R . .
C16 C 1.1528(6) -0.0165(4) 0.1491(2) 0.0527(17) Uani 1 1 d . . .
H16A H 1.2067 -0.0634 0.1591 0.063 Uiso 1 1 calc R . .
C17 C 1.1711(5) 0.0534(4) 0.1152(2) 0.0499(17) Uani 1 1 d . . .
H17A H 1.2378 0.0562 0.1021 0.060 Uiso 1 1 calc R . .
C18 C 1.0902(5) 0.1187(4) 0.1009(2) 0.0394(14) Uani 1 1 d . . .
H18A H 1.1014 0.1664 0.0771 0.047 Uiso 1 1 calc R . .
C19 C 0.7064(6) 0.3281(5) 0.0013(3) 0.062(2) Uani 1 1 d . . .
C20 C 0.5818(10) 0.3619(8) 0.0503(5) 0.052(3) Uani 0.603(9) 1 d P . .
C20' C 0.5244(14) 0.3795(10) 0.0185(6) 0.030(4) Uani 0.397(9) 1 d P . .
C21 C 0.5537(7) 0.4434(5) 0.0781(4) 0.092(3) Uani 1 1 d . . .
C22 C 0.6166(7) 0.5243(5) 0.0843(4) 0.107(4) Uani 1 1 d . . .
H22A H 0.6753 0.5326 0.0659 0.128 Uiso 1 1 calc R . .
C3 C 0.6456(5) 0.0293(4) 0.0103(2) 0.0426(15) Uani 1 1 d . . .
H3A H 0.6313 -0.0371 0.0136 0.051 Uiso 1 1 calc R . .
C23 C 0.5937(7) 0.5934(5) 0.1175(3) 0.079(2) Uani 1 1 d . . .
H23A H 0.6369 0.6496 0.1222 0.095 Uiso 1 1 calc R . .
C24 C 0.5094(6) 0.5811(4) 0.1437(3) 0.0579(19) Uani 1 1 d . . .
H24A H 0.4924 0.6282 0.1666 0.069 Uiso 1 1 calc R . .
C25 C 0.4495(5) 0.4985(4) 0.1359(2) 0.0419(15) Uani 1 1 d . . .
C26 C 0.3531(5) 0.4788(4) 0.1622(2) 0.0408(15) Uani 1 1 d . . .
H26A H 0.3762 0.4419 0.1930 0.049 Uiso 1 1 calc R . .
H26B H 0.3214 0.5401 0.1715 0.049 Uiso 1 1 calc R . .
C27 C 0.1891(5) 0.3826(4) 0.1572(2) 0.0459(16) Uani 1 1 d . . .
H27A H 0.1249 0.3623 0.1340 0.055 Uiso 1 1 calc R . .
H27B H 0.1660 0.4317 0.1798 0.055 Uiso 1 1 calc R . .
C28 C 0.2365(5) 0.2981(4) 0.1867(2) 0.0371(14) Uani 1 1 d . . .
C29 C 0.1963(6) 0.2649(5) 0.2287(2) 0.0580(19) Uani 1 1 d . . .
H29A H 0.1374 0.2959 0.2408 0.070 Uiso 1 1 calc R . .
C30 C 0.2443(7) 0.1857(5) 0.2521(2) 0.066(2) Uani 1 1 d . . .
H30A H 0.2194 0.1622 0.2813 0.080 Uiso 1 1 calc R . .
C31 C 0.3279(6) 0.1398(4) 0.2340(2) 0.059(2) Uani 1 1 d . . .
H31A H 0.3612 0.0849 0.2504 0.071 Uiso 1 1 calc R . .
C32 C 0.3621(5) 0.1750(4) 0.1918(2) 0.0410(15) Uani 1 1 d . . .
H32A H 0.4192 0.1431 0.1788 0.049 Uiso 1 1 calc R . .
C33 C 0.2364(6) 0.2898(4) -0.0032(2) 0.0469(16) Uani 1 1 d . . .
H33A H 0.2717 0.2295 -0.0039 0.056 Uiso 1 1 calc R . .
C34 C 0.1696(6) 0.3208(5) -0.0451(2) 0.0586(19) Uani 1 1 d . . .
H34A H 0.1592 0.2819 -0.0741 0.070 Uiso 1 1 calc R . .
C35 C 0.1194(6) 0.4063(5) -0.0447(3) 0.0581(19) Uani 1 1 d . . .
H35A H 0.0746 0.4290 -0.0735 0.070 Uiso 1 1 calc R . .
C36 C 0.1338(5) 0.4596(4) -0.0024(2) 0.0468(16) Uani 1 1 d . . .
H36A H 0.0985 0.5198 -0.0013 0.056 Uiso 1 1 calc R . .
C37 C 0.2004(5) 0.4257(4) 0.0396(2) 0.0378(14) Uani 1 1 d . . .
C38 C 0.2212(6) 0.4831(4) 0.0871(2) 0.0490(16) Uani 1 1 d . . .
H38A H 0.2697 0.5375 0.0824 0.059 Uiso 1 1 calc R . .
H38B H 0.1519 0.5097 0.0949 0.059 Uiso 1 1 calc R . .
P1 P 0.53423(14) 0.89634(11) 0.18434(6) 0.0409(4) Uani 1 1 d . . .
P2 P 0.9480(2) 0.16952(14) 0.31535(7) 0.0627(6) Uani 1 1 d . . .
F1 F 0.5616(5) 0.8172(3) 0.1489(2) 0.1111(19) Uani 1 1 d . . .
F2 F 0.5071(5) 0.9803(4) 0.22005(17) 0.1053(18) Uani 1 1 d . . .
F3 F 0.4092(3) 0.8797(4) 0.16745(17) 0.0909(15) Uani 1 1 d . . .
F4 F 0.5328(4) 0.8245(3) 0.22870(18) 0.1025(18) Uani 1 1 d . . .
F5 F 0.6594(3) 0.9177(3) 0.20123(15) 0.0736(12) Uani 1 1 d . . .
F6 F 0.5338(4) 0.9720(3) 0.14114(14) 0.0798(13) Uani 1 1 d . . .
F7 F 1.0382(17) 0.2370(12) 0.3423(7) 0.114(6) Uani 0.65 1 d P . .
F8 F 0.9154(19) 0.1749(17) 0.3648(7) 0.159(9) Uani 0.50 1 d P . .
F9 F 0.8409(4) 0.1178(3) 0.29023(15) 0.0802(13) Uani 1 1 d . . .
F10 F 0.9536(5) 0.2268(4) 0.26746(19) 0.109(2) Uani 0.90 1 d P . .
F11 F 1.0103(7) 0.0968(8) 0.2843(5) 0.166(5) Uani 0.75 1 d P . .
F12 F 0.8703(8) 0.2601(6) 0.3240(4) 0.154(3) Uani 0.80 1 d P . .
F13 F 1.0106(18) 0.0828(13) 0.3325(8) 0.187(10) Uani 0.50 1 d P . .
F14 F 0.9371(18) 0.1106(18) 0.3618(6) 0.169(12) Uani 0.50 1 d P . .
F15 F 1.075(3) 0.193(2) 0.3377(10) 0.123(12) Uani 0.40 1 d P . .
C39 C -0.0819(8) 0.1606(6) -0.0438(3) 0.080(3) Uani 1 1 d . . .
H39A H -0.1413 0.1177 -0.0382 0.19(6) Uiso 1 1 calc R . .
H39B H -0.0927 0.1823 -0.0785 0.07(2) Uiso 1 1 calc R . .
H39C H -0.0807 0.2161 -0.0217 0.10(3) Uiso 1 1 calc R . .
C40 C 0.0170(7) 0.1111(5) -0.0340(3) 0.063(2) Uani 1 1 d . . .
N9 N 0.0974(7) 0.0722(6) -0.0248(3) 0.099(3) Uani 1 1 d . . .

loop_
_atom_site_aniso_label
_atom_site_aniso_U_11
_atom_site_aniso_U_22
_atom_site_aniso_U_33
_atom_site_aniso_U_23
_atom_site_aniso_U_13
_atom_site_aniso_U_12
Cu1 0.0346(4) 0.0283(3) 0.0331(4) -0.0018(3) 0.0070(3) -0.0066(3)
Cu2 0.0376(5) 0.0292(3) 0.0345(4) 0.0034(3) 0.0022(3) 0.0071(3)
Cl1 0.0371(9) 0.0399(7) 0.0471(9) 0.0085(6) 0.0065(7) -0.0092(7)
Cl2 0.0473(10) 0.0283(6) 0.0508(9) -0.0004(6) 0.0076(8) 0.0053(7)
O1 0.038(5) 0.033(4) 0.048(5) -0.005(3) 0.011(4) -0.010(3)
O1' 0.033(7) 0.040(5) 0.032(6) 0.022(4) 0.002(5) 0.001(5)
N1 0.033(3) 0.028(2) 0.025(2) -0.0012(18) 0.002(2) -0.005(2)
N2 0.029(3) 0.034(2) 0.036(3) 0.004(2) 0.003(2) -0.003(2)
N3 0.044(3) 0.031(2) 0.023(2) -0.0019(18) 0.003(2) 0.000(2)
N4 0.036(3) 0.035(2) 0.033(3) -0.0055(19) 0.007(2) -0.005(2)
N5 0.036(3) 0.035(2) 0.034(3) 0.004(2) 0.002(2) 0.008(2)
N6 0.040(3) 0.032(2) 0.031(3) 0.0010(19) 0.000(2) -0.009(2)
N7 0.034(3) 0.043(3) 0.036(3) 0.004(2) -0.002(2) 0.004(2)
N8 0.051(4) 0.028(2) 0.089(4) 0.001(3) 0.028(3) -0.005(3)
C1 0.038(4) 0.027(3) 0.034(3) -0.002(2) 0.006(3) -0.004(3)
C2 0.028(3) 0.034(3) 0.036(3) -0.001(2) 0.004(3) -0.001(3)
C4 0.047(4) 0.073(5) 0.035(4) -0.016(3) -0.007(3) -0.004(4)
C5 0.036(4) 0.076(5) 0.034(4) 0.012(3) -0.001(3) 0.004(4)
C6 0.026(3) 0.051(3) 0.048(4) 0.011(3) 0.004(3) 0.001(3)
C7 0.032(4) 0.039(3) 0.033(3) -0.002(2) 0.006(3) -0.002(3)
C8 0.035(4) 0.040(3) 0.026(3) 0.003(2) -0.004(3) 0.002(3)
C9 0.047(4) 0.052(4) 0.039(3) -0.005(3) 0.017(3) 0.002(3)
C10 0.074(5) 0.054(4) 0.051(4) -0.010(3) 0.021(4) 0.012(4)
C11 0.074(5) 0.039(3) 0.052(4) -0.016(3) 0.011(4) 0.003(3)
C12 0.054(4) 0.032(3) 0.042(3) -0.008(2) 0.008(3) -0.004(3)
C13 0.046(4) 0.034(3) 0.030(3) -0.001(2) 0.006(3) -0.006(3)
C14 0.039(4) 0.034(3) 0.030(3) -0.007(2) -0.001(3) -0.006(3)
C15 0.050(4) 0.044(3) 0.042(4) 0.000(3) -0.005(3) 0.002(3)
C16 0.040(4) 0.049(4) 0.064(4) -0.009(3) -0.010(4) 0.010(3)
C17 0.035(4) 0.055(4) 0.059(4) -0.009(3) 0.006(3) -0.004(3)
C18 0.035(4) 0.038(3) 0.045(4) -0.005(3) 0.005(3) -0.002(3)
C19 0.043(5) 0.048(4) 0.091(6) 0.031(4) 0.000(4) 0.002(3)
C20 0.043(8) 0.049(6) 0.072(9) -0.010(6) 0.032(7) 0.002(6)
C20' 0.033(10) 0.042(8) 0.019(8) -0.007(6) 0.013(8) -0.002(7)
C21 0.087(6) 0.036(4) 0.175(9) -0.018(5) 0.088(7) -0.014(4)
C22 0.096(7) 0.037(4) 0.210(11) -0.014(5) 0.100(8) -0.019(4)
C3 0.040(4) 0.044(3) 0.043(4) -0.015(3) 0.001(3) -0.003(3)
C23 0.069(6) 0.040(4) 0.131(7) -0.007(4) 0.021(6) -0.017(4)
C24 0.060(5) 0.034(3) 0.079(5) -0.003(3) 0.007(4) -0.006(3)
C25 0.039(4) 0.026(3) 0.059(4) 0.002(3) 0.004(3) 0.001(3)
C26 0.046(4) 0.034(3) 0.041(3) -0.006(2) 0.002(3) 0.003(3)
C27 0.038(4) 0.050(4) 0.050(4) -0.006(3) 0.006(3) 0.002(3)
C28 0.036(4) 0.036(3) 0.039(3) -0.007(2) 0.003(3) -0.013(3)
C29 0.064(5) 0.052(4) 0.062(4) -0.010(3) 0.025(4) -0.018(4)
C30 0.112(7) 0.047(4) 0.043(4) 0.003(3) 0.021(4) -0.028(4)
C31 0.086(6) 0.038(3) 0.052(4) 0.008(3) 0.008(4) -0.017(4)
C32 0.052(4) 0.032(3) 0.034(3) 0.001(2) -0.008(3) -0.011(3)
C33 0.058(5) 0.047(3) 0.035(4) 0.003(3) 0.003(3) -0.004(3)
C34 0.067(5) 0.072(5) 0.034(4) 0.005(3) -0.003(4) -0.023(4)
C35 0.052(5) 0.072(5) 0.047(4) 0.025(4) -0.008(4) -0.019(4)
C36 0.028(4) 0.050(4) 0.061(4) 0.022(3) 0.002(3) -0.002(3)
C37 0.023(3) 0.041(3) 0.048(4) 0.014(3) -0.002(3) 0.002(3)
C38 0.047(4) 0.045(3) 0.052(4) 0.008(3) -0.001(3) 0.017(3)
P1 0.0416(11) 0.0401(8) 0.0400(9) 0.0086(7) 0.0023(8) -0.0012(8)
P2 0.0857(17) 0.0605(11) 0.0393(10) 0.0063(8) 0.0001(11) -0.0238(12)
F1 0.124(5) 0.076(3) 0.137(4) -0.052(3) 0.029(4) 0.005(3)
F2 0.121(5) 0.112(4) 0.081(3) -0.032(3) 0.008(3) 0.039(3)
F3 0.048(3) 0.137(4) 0.084(3) 0.028(3) -0.003(2) -0.015(3)
F4 0.074(3) 0.120(4) 0.113(4) 0.083(3) 0.013(3) 0.003(3)
F5 0.051(3) 0.083(3) 0.082(3) 0.033(2) -0.006(2) -0.008(2)
F6 0.086(3) 0.084(3) 0.064(3) 0.034(2) -0.009(2) -0.021(3)
F7 0.121(14) 0.117(10) 0.087(10) 0.005(7) -0.044(8) -0.040(8)
F8 0.139(14) 0.24(2) 0.102(13) -0.078(15) 0.048(11) -0.007(18)
F9 0.082(3) 0.090(3) 0.070(3) -0.006(2) 0.012(3) -0.033(3)
F10 0.109(5) 0.134(5) 0.080(4) 0.046(3) -0.006(3) -0.050(4)
F11 0.078(6) 0.200(11) 0.204(10) -0.102(9) -0.043(7) 0.050(6)
F12 0.166(9) 0.088(5) 0.208(9) -0.035(6) 0.026(8) 0.009(6)
F13 0.20(2) 0.133(12) 0.188(19) -0.083(13) -0.104(16) 0.100(14)
F14 0.17(2) 0.25(2) 0.072(12) 0.115(15) -0.046(11) -0.15(2)
F15 0.12(2) 0.21(3) 0.042(8) -0.009(17) 0.012(12) -0.10(2)
C39 0.089(7) 0.086(6) 0.065(6) -0.027(5) 0.009(5) 0.014(6)
C40 0.066(6) 0.062(4) 0.066(5) -0.018(4) 0.025(5) 0.005(4)
N9 0.097(7) 0.105(6) 0.099(6) -0.022(5) 0.029(5) 0.023(5)

loop_
_atom_type_symbol
_atom_type_description
_atom_type_scat_dispersion_real
_atom_type_scat_dispersion_imag
_atom_type_scat_source
C C 0.0033 0.0016 'International Tables Vol C Tables 4.2.6.8 and 6.1.1.4'
H H 0.0000 0.0000 'International Tables Vol C Tables 4.2.6.8 and 6.1.1.4'
N N 0.0061 0.0033 'International Tables Vol C Tables 4.2.6.8 and 6.1.1.4'
O O 0.0106 0.0060 'International Tables Vol C Tables 4.2.6.8 and 6.1.1.4'
F F 0.0171 0.0103 'International Tables Vol C Tables 4.2.6.8 and 6.1.1.4'
P P 0.1023 0.0942 'International Tables Vol C Tables 4.2.6.8 and 6.1.1.4'
Cl Cl 0.1484 0.1585 'International Tables Vol C Tables 4.2.6.8 and 6.1.1.4'
Cu Cu 0.3201 1.2651 'International Tables Vol C Tables 4.2.6.8 and 6.1.1.4'

loop_
_geom_angle_atom_site_label_1
_geom_angle_atom_site_label_2
_geom_angle_atom_site_label_3
_geom_angle
_geom_angle_site_symmetry_1
_geom_angle_site_symmetry_3
_geom_angle_publ_flag
N1 Cu1 N3 82.34(16) . . ?
N1 Cu1 N4 81.19(17) . . ?
N3 Cu1 N4 124.01(17) . . ?
N1 Cu1 N2 77.92(16) . . ?
N3 Cu1 N2 105.82(18) . . ?
N4 Cu1 N2 122.08(17) . . ?
N1 Cu1 Cl1 176.85(13) . . ?
N3 Cu1 Cl1 100.17(13) . . ?
N4 Cu1 Cl1 95.79(13) . . ?
N2 Cu1 Cl1 103.09(12) . . ?
N6 Cu2 N5 81.33(17) . . ?
N6 Cu2 N7 133.31(19) . . ?
N5 Cu2 N7 82.42(18) . . ?
N6 Cu2 Cl2 95.92(13) . . ?
N5 Cu2 Cl2 176.74(13) . . ?
N7 Cu2 Cl2 98.32(14) . . ?
N6 Cu2 N8 119.12(19) . . ?
N5 Cu2 N8 76.66(18) . . ?
N7 Cu2 N8 98.9(2) . . ?
Cl2 Cu2 N8 106.30(13) . . ?
C19 O1 C20 113.0(8) . . ?
C19 O1 O1' 63.7(6) . . ?
C20 O1 O1' 72.5(8) . . ?
C20' O1' C19 120.1(9) . . ?
C20' O1' O1 90.5(9) . . ?
C19 O1' O1 48.6(5) . . ?
C20' O1' C20 37.7(7) . . ?
C19 O1' C20 88.2(7) . . ?
O1 O1' C20 52.9(6) . . ?
C13 N1 C1 110.1(4) . . ?
C13 N1 C7 112.7(4) . . ?
C1 N1 C7 111.7(4) . . ?
C13 N1 Cu1 106.6(3) . . ?
C1 N1 Cu1 107.1(3) . . ?
C7 N1 Cu1 108.3(3) . . ?
C2 N2 C6 117.8(5) . . ?
C2 N2 Cu1 108.3(4) . . ?
C6 N2 Cu1 132.4(4) . . ?
C12 N3 C8 118.3(5) . . ?
C12 N3 Cu1 127.7(4) . . ?
C8 N3 Cu1 113.9(3) . . ?
C18 N4 C14 119.5(5) . . ?
C18 N4 Cu1 127.6(4) . . ?
C14 N4 Cu1 112.9(4) . . ?
C38 N5 C27 111.7(5) . . ?
C38 N5 C26 110.9(4) . . ?
C27 N5 C26 110.9(4) . . ?
C38 N5 Cu2 110.2(3) . . ?
C27 N5 Cu2 105.8(3) . . ?
C26 N5 Cu2 107.1(3) . . ?
C32 N6 C28 118.8(5) . . ?
C32 N6 Cu2 128.3(4) . . ?
C28 N6 Cu2 112.8(4) . . ?
C37 N7 C33 118.6(5) . . ?
C37 N7 Cu2 114.4(4) . . ?
C33 N7 Cu2 127.0(4) . . ?
C25 N8 C21 117.8(5) . . ?
C25 N8 Cu2 110.5(4) . . ?
C21 N8 Cu2 131.6(4) . . ?
N1 C1 C2 111.1(4) . . ?
N2 C2 C3 122.5(5) . . ?
N2 C2 C1 116.0(5) . . ?
C3 C2 C1 121.4(5) . . ?
C5 C4 C3 119.7(6) . . ?
C4 C5 C6 119.6(6) . . ?
N2 C6 C5 122.0(5) . . ?
N2 C6 C19 116.9(6) . . ?
C5 C6 C19 121.1(6) . . ?
N1 C7 C8 109.9(4) . . ?
N3 C8 C9 122.7(5) . . ?
N3 C8 C7 115.5(4) . . ?
C9 C8 C7 121.8(5) . . ?
C10 C9 C8 118.0(6) . . ?
C11 C10 C9 119.8(6) . . ?
C12 C11 C10 118.6(6) . . ?
N3 C12 C11 122.6(6) . . ?
N1 C13 C14 110.2(4) . . ?
N4 C14 C15 121.6(6) . . ?
N4 C14 C13 114.7(5) . . ?
C15 C14 C13 123.7(5) . . ?
C16 C15 C14 118.7(6) . . ?
C15 C16 C17 119.9(6) . . ?
C18 C17 C16 118.2(6) . . ?
N4 C18 C17 122.1(6) . . ?
O1 C19 O1' 67.6(6) . . ?
O1 C19 C6 116.1(6) . . ?
O1' C19 C6 117.1(6) . . ?
C20' C20 C21 93.3(12) . . ?
C20' C20 O1 108.9(12) . . ?
C21 C20 O1 109.7(9) . . ?
C20' C20 O1' 54.5(10) . . ?
C21 C20 O1' 113.7(9) . . ?
O1 C20 O1' 54.6(5) . . ?
C20 C20' O1' 87.8(13) . . ?
C20 C20' C21 51.2(9) . . ?
O1' C20' C21 109.3(10) . . ?
N8 C21 C22 121.3(7) . . ?
N8 C21 C20 115.2(7) . . ?
C22 C21 C20 122.6(8) . . ?
N8 C21 C20' 108.9(7) . . ?
C22 C21 C20' 123.2(8) . . ?
C20 C21 C20' 35.5(6) . . ?
C21 C22 C23 119.3(7) . . ?
C4 C3 C2 118.2(5) . . ?
C24 C23 C22 120.0(7) . . ?
C23 C24 C25 118.0(6) . . ?
N8 C25 C24 123.5(6) . . ?
N8 C25 C26 114.3(5) . . ?
C24 C25 C26 122.2(5) . . ?
N5 C26 C25 109.7(4) . . ?
N5 C27 C28 109.4(5) . . ?
N6 C28 C29 121.8(6) . . ?
N6 C28 C27 115.3(5) . . ?
C29 C28 C27 122.8(6) . . ?
C30 C29 C28 117.7(6) . . ?
C29 C30 C31 121.1(6) . . ?
C32 C31 C30 118.3(6) . . ?
N6 C32 C31 122.3(6) . . ?
N7 C33 C34 121.6(6) . . ?
C35 C34 C33 119.8(6) . . ?
C34 C35 C36 118.9(6) . . ?
C35 C36 C37 119.9(6) . . ?
N7 C37 C36 121.1(6) . . ?
N7 C37 C38 116.9(5) . . ?
C36 C37 C38 121.9(5) . . ?
N5 C38 C37 111.3(4) . . ?
F1 P1 F4 92.9(3) . . ?
F1 P1 F6 89.5(3) . . ?
F4 P1 F6 177.6(3) . . ?
F1 P1 F3 90.6(3) . . ?
F4 P1 F3 90.7(3) . . ?
F6 P1 F3 89.0(2) . . ?
F1 P1 F2 178.4(3) . . ?
F4 P1 F2 88.6(3) . . ?
F6 P1 F2 89.0(3) . . ?
F3 P1 F2 89.9(3) . . ?
F1 P1 F5 91.1(3) . . ?
F4 P1 F5 90.8(2) . . ?
F6 P1 F5 89.4(2) . . ?
F3 P1 F5 177.6(3) . . ?
F2 P1 F5 88.3(3) . . ?
F8 P2 F13 87.4(12) . . ?
F8 P2 F14 36.7(11) . . ?
F13 P2 F14 53.5(10) . . ?
F8 P2 F10 143.6(10) . . ?
F13 P2 F10 127.4(11) . . ?
F14 P2 F10 177.2(7) . . ?
F8 P2 F7 79.3(11) . . ?
F13 P2 F7 91.8(10) . . ?
F14 P2 F7 94.5(9) . . ?
F10 P2 F7 88.2(7) . . ?
F8 P2 F9 95.3(9) . . ?
F13 P2 F9 98.0(8) . . ?
F14 P2 F9 86.8(6) . . ?
F10 P2 F9 90.5(3) . . ?
F7 P2 F9 168.6(7) . . ?
F8 P2 F11 137.8(11) . . ?
F13 P2 F11 50.9(9) . . ?
F14 P2 F11 101.6(12) . . ?
F10 P2 F11 78.4(5) . . ?
F7 P2 F11 104.9(7) . . ?
F9 P2 F11 85.9(4) . . ?
F8 P2 F12 65.1(9) . . ?
F13 P2 F12 152.5(10) . . ?
F14 P2 F12 100.0(11) . . ?
F10 P2 F12 79.5(5) . . ?
F7 P2 F12 82.5(7) . . ?
F9 P2 F12 86.1(4) . . ?
F11 P2 F12 156.4(6) . . ?
F8 P2 F15 91.6(13) . . ?
F13 P2 F15 66.9(13) . . ?
F14 P2 F15 89.6(11) . . ?
F10 P2 F15 93.1(9) . . ?
F7 P2 F15 28.2(12) . . ?
F9 P2 F15 163.1(10) . . ?
F11 P2 F15 78.7(10) . . ?
F12 P2 F15 110.8(11) . . ?
F15 F7 P2 81(4) . . ?
F14 F8 P2 75.7(14) . . ?
F14 F8 F12 134(2) . . ?
P2 F8 F12 62.4(9) . . ?
F13 F11 P2 60.3(7) . . ?
P2 F12 F8 52.5(6) . . ?
F11 F13 F14 129.2(15) . . ?
F11 F13 P2 68.8(11) . . ?
F14 F13 P2 65.1(9) . . ?
F11 F13 F15 83.5(18) . . ?
F14 F13 F15 92.4(13) . . ?
P2 F13 F15 61.2(13) . . ?
F8 F14 F13 123.3(19) . . ?
F8 F14 P2 67.6(13) . . ?
F13 F14 P2 61.4(9) . . ?
F7 F15 P2 70(4) . . ?
F7 F15 F13 116(4) . . ?
P2 F15 F13 51.9(10) . . ?
N9 C40 C39 178.1(9) . . ?

loop_
_geom_bond_atom_site_label_1
_geom_bond_atom_site_label_2
_geom_bond_distance
_geom_bond_site_symmetry_2
_geom_bond_publ_flag
Cu1 N1 2.021(4) . ?
Cu1 N3 2.036(4) . ?
Cu1 N4 2.054(5) . ?
Cu1 N2 2.203(5) . ?
Cu1 Cl1 2.2371(14) . ?
Cu2 N6 2.013(4) . ?
Cu2 N5 2.032(4) . ?
Cu2 N7 2.036(5) . ?
Cu2 Cl2 2.2304(14) . ?
Cu2 N8 2.260(5) . ?
O1 C19 1.213(9) . ?
O1 C20 1.461(12) . ?
O1 O1' 1.494(11) . ?
O1' C20' 1.423(15) . ?
O1' C19 1.448(11) . ?
O1' C20 1.747(14) . ?
N1 C13 1.472(7) . ?
N1 C1 1.479(6) . ?
N1 C7 1.485(6) . ?
N2 C2 1.345(6) . ?
N2 C6 1.360(7) . ?
N3 C12 1.334(6) . ?
N3 C8 1.335(7) . ?
N4 C18 1.328(7) . ?
N4 C14 1.342(6) . ?
N5 C38 1.475(7) . ?
N5 C27 1.474(7) . ?
N5 C26 1.482(7) . ?
N6 C32 1.342(7) . ?
N6 C28 1.350(7) . ?
N7 C37 1.326(7) . ?
N7 C33 1.347(7) . ?
N8 C25 1.336(7) . ?
N8 C21 1.357(8) . ?
C1 C2 1.505(7) . ?
C2 C3 1.388(7) . ?
C4 C5 1.366(9) . ?
C4 C3 1.382(8) . ?
C5 C6 1.370(8) . ?
C6 C19 1.520(8) . ?
C7 C8 1.525(7) . ?
C8 C9 1.382(7) . ?
C9 C10 1.374(8) . ?
C10 C11 1.374(9) . ?
C11 C12 1.371(8) . ?
C13 C14 1.495(8) . ?
C14 C15 1.372(8) . ?
C15 C16 1.369(9) . ?
C16 C17 1.380(9) . ?
C17 C18 1.375(8) . ?
C20 C20' 1.069(16) . ?
C20 C21 1.434(12) . ?
C20' C21 1.837(16) . ?
C21 C22 1.371(10) . ?
C22 C23 1.377(10) . ?
C23 C24 1.360(10) . ?
C24 C25 1.373(8) . ?
C25 C26 1.509(8) . ?
C27 C28 1.499(8) . ?
C28 C29 1.389(8) . ?
C29 C30 1.368(9) . ?
C30 C31 1.373(10) . ?
C31 C32 1.369(8) . ?
C33 C34 1.382(9) . ?
C34 C35 1.348(10) . ?
C35 C36 1.359(9) . ?
C36 C37 1.395(8) . ?
C37 C38 1.510(8) . ?
P1 F1 1.534(4) . ?
P1 F4 1.569(4) . ?
P1 F6 1.577(4) . ?
P1 F3 1.580(5) . ?
P1 F2 1.587(4) . ?
P1 F5 1.593(4) . ?
P2 F8 1.458(16) . ?
P2 F13 1.479(15) . ?
P2 F14 1.528(9) . ?
P2 F10 1.535(5) . ?
P2 F7 1.57(2) . ?
P2 F9 1.586(5) . ?
P2 F11 1.589(9) . ?
P2 F12 1.629(8) . ?
P2 F15 1.65(3) . ?
F7 F15 0.79(4) . ?
F8 F14 0.94(3) . ?
F8 F12 1.67(2) . ?
F11 F13 1.32(2) . ?
F13 F14 1.35(2) . ?
F13 F15 1.73(3) . ?
C39 C40 1.407(11) . ?
C40 N9 1.137(10) . ?
